data_4124554
loop_
_publ_author_name
'Nguyen, Andy I.'
'Ziegler, Micah S.'
'O\~na-Burgos, Pascual'
'Sturzbecher-Hohne, Manuel'
'Kim, Wooyul'
'Bellone, Donatela E.'
'Tilley, T. Don'

_publ_section_title
;
 Mechanistic Investigations of Water Oxidation by a Molecular Cobalt Oxide
 Analogue: Evidence for a Highly Oxidized Intermediate and Exclusive
 Terminal Oxo Participation.
;
_journal_issue 40
_journal_name_full 'Journal of the American Chemical Society'
_journal_page_first 12865
_journal_page_last 12872
_journal_paper_doi 10.1021/jacs.5b08396
_journal_volume 137
_journal_year 2015
_chemical_formula_moiety 'C28 H33 Co4 N4 O12, P F6, 1.5(O), C Cl2'
_chemical_formula_sum 'C29 H33 Cl2 Co4 F6 N4 O13.5 P'
_chemical_formula_weight 1105.2014
_chemical_name_common ain6815
_space_group_crystal_system monoclinic
_space_group_IT_number 15
_space_group_name_Hall '-C 2yc'
_space_group_name_H-M_alt 'C 1 2/c 1'
_symmetry_space_group_name_Hall '-C 2yc'
_symmetry_space_group_name_H-M 'C 1 2/c 1'
_atom_sites_solution_hydrogens geom
_atom_sites_solution_primary iterative
_atom_sites_solution_secondary difmap
_audit_creation_method SHELXL-2014/7
_cell_angle_alpha 90
_cell_angle_beta 102.568(2)
_cell_angle_gamma 90
_cell_formula_units_Z 8
_cell_length_a 41.9657(18)
_cell_length_b 22.9066(9)
_cell_length_c 10.0764(4)
_cell_measurement_reflns_used 9695
_cell_measurement_temperature 100(2)
_cell_measurement_theta_max 25.38
_cell_measurement_theta_min 2.64
_cell_volume 9454.3(7)
_computing_cell_refinement 'Bruker APEX2 v. 2014.1-1'
_computing_data_collection 'Bruker APEX2'
_computing_data_reduction 'Bruker APEX2'
_computing_molecular_graphics ORTEP-32
_computing_publication_material WinGX
_computing_structure_refinement 'SHELXL-2014/7 (Sheldrick 2014)'
_computing_structure_solution 'SHELXT-2014/4 (Sheldrick 2014)'
_diffrn_ambient_temperature 100(2)
_diffrn_detector_area_resol_mean 8.366
_diffrn_measured_fraction_theta_full 1.000
_diffrn_measured_fraction_theta_max 0.993
_diffrn_measurement_device_type 'Bruker APEX-II CCD'
_diffrn_measurement_method 'phi and omega scans'
_diffrn_radiation_type MoK\a
_diffrn_radiation_wavelength 0.71073
_diffrn_reflns_av_R_equivalents 0.0876
_diffrn_reflns_av_unetI/netI 0.0448
_diffrn_reflns_Laue_measured_fraction_full 1.000
_diffrn_reflns_Laue_measured_fraction_max 0.993
_diffrn_reflns_limit_h_max 50
_diffrn_reflns_limit_h_min -50
_diffrn_reflns_limit_k_max 27
_diffrn_reflns_limit_k_min -27
_diffrn_reflns_limit_l_max 12
_diffrn_reflns_limit_l_min -12
_diffrn_reflns_number 143709
_diffrn_reflns_point_group_measured_fraction_full 1.000
_diffrn_reflns_point_group_measured_fraction_max 0.993
_diffrn_reflns_theta_full 25.000
_diffrn_reflns_theta_max 25.438
_diffrn_reflns_theta_min 0.994
_diffrn_source 'microfocus sealed tube'
_exptl_absorpt_coefficient_mu 1.567
_exptl_absorpt_correction_T_max 0.5466
_exptl_absorpt_correction_T_min 0.4357
_exptl_absorpt_correction_type multi-scan
_exptl_absorpt_process_details SADABS
_exptl_crystal_colour orange
_exptl_crystal_density_diffrn 1.418
_exptl_crystal_description plate
_exptl_crystal_F_000 4061
_exptl_crystal_size_max 0.150
_exptl_crystal_size_mid 0.100
_exptl_crystal_size_min 0.020
_refine_diff_density_max 1.268
_refine_diff_density_min -1.015
_refine_diff_density_rms 0.131
_refine_ls_extinction_method none
_refine_ls_goodness_of_fit_ref 1.094
_refine_ls_hydrogen_treatment constr
_refine_ls_matrix_type full
_refine_ls_number_parameters 521
_refine_ls_number_reflns 8692
_refine_ls_number_restraints 0
_refine_ls_restrained_S_all 1.094
_refine_ls_R_factor_all 0.0970
_refine_ls_R_factor_gt 0.0739
_refine_ls_shift/su_max 0.001
_refine_ls_shift/su_mean 0.000
_refine_ls_structure_factor_coef Fsqd
_refine_ls_weighting_details 'w=1/[\s^2^(Fo^2^)+(0.0155P)^2^+211.9211P] where P=(Fo^2^+2Fc^2^)/3'
_refine_ls_weighting_scheme calc
_refine_ls_wR_factor_gt 0.1445
_refine_ls_wR_factor_ref 0.1560
_reflns_Friedel_coverage 0.000
_reflns_number_gt 6818
_reflns_number_total 8692
_reflns_threshold_expression 'I > 2\s(I)'
_cod_data_source_file ja5b08396_si_002.cif
_cod_data_source_block shelx
_cod_depositor_comments 'Adding full bibliography for 4124554--4124556.cif.'
_cod_original_formula_sum 'C29 H33 Cl2 Co4 F6 N4 O13.50 P'
_cod_database_code 4124554
_shelx_shelxl_version_number 2014/7
_shelx_space_group_comment
; 
The symmetry employed for this shelxl refinement is uniquely defined 
by the following loop, which should always be used as a source of 
symmetry information in preference to the above space-group names. 
They are only intended as comments. 
;
_shelx_estimated_absorpt_t_min 0.799
_shelx_estimated_absorpt_t_max 0.969

loop_
_space_group_symop_operation_xyz
'x, y, z'
'-x, y, -z+1/2'
'x+1/2, y+1/2, z'
'-x+1/2, y+1/2, -z+1/2'
'-x, -y, -z'
'x, -y, z-1/2'
'-x+1/2, -y+1/2, -z'
'x+1/2, -y+1/2, z-1/2'

loop_
_atom_site_label
_atom_site_type_symbol
_atom_site_fract_x
_atom_site_fract_y
_atom_site_fract_z
_atom_site_U_iso_or_equiv
_atom_site_adp_type
_atom_site_occupancy
_atom_site_site_symmetry_order
_atom_site_calc_flag
_atom_site_refinement_flags_posn
_atom_site_refinement_flags_adp
_atom_site_refinement_flags_occupancy
_atom_site_disorder_assembly
_atom_site_disorder_group
C1 C 0.42888(19) 0.3848(3) 0.5447(7) 0.0343(17) Uani 1 1 d . . . . .
C2 C 0.4517(2) 0.4315(4) 0.5175(12) 0.069(3) Uani 1 1 d . . . . .
H2A H 0.4403 0.4569 0.4443 0.103 Uiso 1 1 calc R U . . .
H2B H 0.4705 0.4133 0.4904 0.103 Uiso 1 1 calc R U . . .
H2C H 0.4593 0.4546 0.6001 0.103 Uiso 1 1 calc R U . . .
C3 C 0.31151(16) 0.3306(3) 0.4199(6) 0.0278(16) Uani 1 1 d . . . . .
C4 C 0.28111(17) 0.3557(3) 0.3286(7) 0.0340(17) Uani 1 1 d . . . . .
H4A H 0.2725 0.3278 0.2558 0.051 Uiso 1 1 calc R U . . .
H4B H 0.2866 0.3924 0.2889 0.051 Uiso 1 1 calc R U . . .
H4C H 0.2646 0.3630 0.3821 0.051 Uiso 1 1 calc R U . . .
C5 C 0.44927(16) 0.2218(3) 0.8710(6) 0.0233(14) Uani 1 1 d . . . . .
C6 C 0.47976(18) 0.1992(4) 0.9631(7) 0.044(2) Uani 1 1 d . . . . .
H6A H 0.4888 0.2292 1.0299 0.066 Uiso 1 1 calc R U . . .
H6B H 0.4958 0.1893 0.9092 0.066 Uiso 1 1 calc R U . . .
H6C H 0.4746 0.1642 1.0105 0.066 Uiso 1 1 calc R U . . .
C7 C 0.33097(16) 0.1735(3) 0.7571(7) 0.0254(15) Uani 1 1 d . . . . .
C8 C 0.3094(2) 0.1305(4) 0.8087(7) 0.045(2) Uani 1 1 d . . . . .
H8A H 0.2970 0.1507 0.8667 0.068 Uiso 1 1 calc R U . . .
H8B H 0.3230 0.1000 0.8615 0.068 Uiso 1 1 calc R U . . .
H8C H 0.2943 0.1126 0.7315 0.068 Uiso 1 1 calc R U . . .
C9 C 0.3796(2) 0.4440(3) 0.8114(8) 0.042(2) Uani 1 1 d . . . . .
H9 H 0.4020 0.4403 0.8088 0.050 Uiso 1 1 calc R U . . .
C10 C 0.3704(2) 0.4852(4) 0.8960(9) 0.053(2) Uani 1 1 d . . . . .
H10 H 0.3865 0.5092 0.9513 0.064 Uiso 1 1 calc R U . . .
C11 C 0.3385(2) 0.4915(3) 0.9003(8) 0.044(2) Uani 1 1 d . . . . .
H11 H 0.3319 0.5202 0.9569 0.053 Uiso 1 1 calc R U . . .
C12 C 0.3160(2) 0.4555(3) 0.8209(8) 0.0408(19) Uani 1 1 d . . . . .
H12 H 0.2935 0.4587 0.8224 0.049 Uiso 1 1 calc R U . . .
C13 C 0.32629(17) 0.4147(3) 0.7394(7) 0.0314(16) Uani 1 1 d . . . . .
H13 H 0.3106 0.3895 0.6857 0.038 Uiso 1 1 calc R U . . .
C14 C 0.43547(18) 0.2374(4) 0.3666(7) 0.0374(18) Uani 1 1 d . . . . .
H14 H 0.4342 0.2784 0.3519 0.045 Uiso 1 1 calc R U . . .
C15 C 0.4439(2) 0.2018(4) 0.2691(8) 0.050(2) Uani 1 1 d . . . . .
H15 H 0.4486 0.2182 0.1889 0.060 Uiso 1 1 calc R U . . .
C16 C 0.4455(2) 0.1426(4) 0.2890(8) 0.052(2) Uani 1 1 d . . . . .
H16 H 0.4507 0.1175 0.2218 0.062 Uiso 1 1 calc R U . . .
C17 C 0.4394(2) 0.1200(4) 0.4088(8) 0.046(2) Uani 1 1 d . . . . .
H17 H 0.4409 0.0792 0.4265 0.055 Uiso 1 1 calc R U . . .
C18 C 0.43101(19) 0.1586(3) 0.5022(7) 0.0352(17) Uani 1 1 d . . . . .
H18 H 0.4266 0.1433 0.5840 0.042 Uiso 1 1 calc R U . . .
C19 C 0.35597(17) 0.2018(3) 0.2829(6) 0.0289(16) Uani 1 1 d . . . . .
H19 H 0.3588 0.2425 0.2713 0.035 Uiso 1 1 calc R U . . .
C20 C 0.3562(2) 0.1650(4) 0.1739(7) 0.042(2) Uani 1 1 d . . . . .
H20 H 0.3593 0.1801 0.0897 0.050 Uiso 1 1 calc R U . . .
C21 C 0.3521(3) 0.1066(4) 0.1902(8) 0.056(3) Uani 1 1 d . . . . .
H21 H 0.3524 0.0802 0.1177 0.067 Uiso 1 1 calc R U . . .
C22 C 0.3473(3) 0.0862(4) 0.3132(9) 0.072(3) Uani 1 1 d . . . . .
H22 H 0.3440 0.0457 0.3261 0.086 Uiso 1 1 calc R U . . .
C23 C 0.3474(2) 0.1255(3) 0.4178(7) 0.044(2) Uani 1 1 d . . . . .
H23 H 0.3442 0.1114 0.5025 0.053 Uiso 1 1 calc R U . . .
C24 C 0.39807(17) 0.3228(3) 1.0622(6) 0.0288(15) Uani 1 1 d . . . . .
H24 H 0.4201 0.3151 1.0576 0.035 Uiso 1 1 calc R U . . .
C25 C 0.39219(19) 0.3567(3) 1.1667(7) 0.0362(18) Uani 1 1 d . . . . .
H25 H 0.4099 0.3726 1.2319 0.043 Uiso 1 1 calc R U . . .
C26 C 0.3603(2) 0.3675(3) 1.1765(7) 0.0376(18) Uani 1 1 d . . . . .
H26 H 0.3557 0.3907 1.2483 0.045 Uiso 1 1 calc R U . . .
C27 C 0.33546(19) 0.3439(3) 1.0794(7) 0.0354(17) Uani 1 1 d . . . . .
H27 H 0.3133 0.3503 1.0834 0.042 Uiso 1 1 calc R U . . .
C28 C 0.34301(16) 0.3104(3) 0.9754(7) 0.0273(15) Uani 1 1 d . . . . .
H28 H 0.3257 0.2943 0.9088 0.033 Uiso 1 1 calc R U . . .
C50 C 0.4102(3) 0.0837(6) 0.8398(15) 0.096(4) Uani 1 1 d . . . . .
N1 N 0.35779(13) 0.4093(2) 0.7333(5) 0.0235(12) Uani 1 1 d . . . . .
N2 N 0.42895(13) 0.2156(3) 0.4818(5) 0.0273(13) Uani 1 1 d . . . . .
N3 N 0.35194(14) 0.1828(2) 0.4034(5) 0.0246(12) Uani 1 1 d . . . . .
N4 N 0.37385(13) 0.3000(2) 0.9657(5) 0.0208(11) Uani 1 1 d . . . . .
O1 O 0.34712(9) 0.29000(16) 0.6875(4) 0.0134(8) Uani 1 1 d . . . . .
O2 O 0.40534(9) 0.31687(17) 0.7469(4) 0.0169(9) Uani 1 1 d . . . . .
O3 O 0.37874(10) 0.29133(18) 0.4963(4) 0.0196(9) Uani 1 1 d . . . . .
O4 O 0.38895(10) 0.21147(17) 0.6639(4) 0.0171(9) Uani 1 1 d . . . . .
O5 O 0.40020(11) 0.4001(2) 0.5506(5) 0.0275(10) Uani 1 1 d . . . . .
O6 O 0.44084(11) 0.3331(2) 0.5627(4) 0.0268(10) Uani 1 1 d . . . . .
O7 O 0.33243(11) 0.3687(2) 0.4796(4) 0.0265(10) Uani 1 1 d . . . . .
O8 O 0.31309(10) 0.27600(18) 0.4343(4) 0.0225(10) Uani 1 1 d . . . . .
O9 O 0.45296(10) 0.23816(19) 0.7533(4) 0.0223(10) Uani 1 1 d . . . . .
O10 O 0.42339(10) 0.22295(18) 0.9156(4) 0.0200(9) Uani 1 1 d . . . . .
O11 O 0.32407(10) 0.18430(19) 0.6317(4) 0.0234(10) Uani 1 1 d . . . . .
O12 O 0.35442(10) 0.19453(18) 0.8476(4) 0.0202(9) Uani 1 1 d . . . . .
O13 O 0.45460(13) 0.3773(3) 0.8830(6) 0.0580(17) Uani 1 1 d . . . . .
O14 O 0.5000 0.3373(4) 0.7500 0.055(2) Uani 1 2 d S T P . .
Cl1 Cl 0.38928(19) 0.0426(2) 0.7085(6) 0.237(4) Uani 1 1 d . . . . .
Co1 Co 0.36973(2) 0.34853(4) 0.61432(8) 0.0203(2) Uani 1 1 d . . . . .
Co2 Co 0.41691(2) 0.26633(4) 0.61329(8) 0.0197(2) Uani 1 1 d . . . . .
Co3 Co 0.35020(2) 0.23777(4) 0.54978(8) 0.0195(2) Uani 1 1 d . . . . .
Co4 Co 0.38202(2) 0.25512(4) 0.81084(8) 0.01760(19) Uani 1 1 d . . . . .
P1 P 0.5000 0.3636(4) 0.2500 0.084(3) Uani 0.671(8) 2 d S T P . .
F1 F 0.4863(3) 0.3237(4) 0.1440(11) 0.114(5) Uani 0.671(8) 1 d . . P . .
F2 F 0.5139(3) 0.4163(6) 0.3584(10) 0.114(4) Uani 0.671(8) 1 d . . P . .
F3 F 0.4694(3) 0.3617(8) 0.2804(18) 0.187(8) Uani 0.671(8) 1 d . . P . .
Cl2 Cl 0.40700(17) 0.0503(3) 0.9809(6) 0.126(3) Uani 0.732(11) 1 d . . P A 1
Cl2A Cl 0.4436(6) 0.0639(8) 0.864(4) 0.31(3) Uani 0.268(11) 1 d . . P A 2

loop_
_atom_site_aniso_label
_atom_site_aniso_U_11
_atom_site_aniso_U_22
_atom_site_aniso_U_33
_atom_site_aniso_U_23
_atom_site_aniso_U_13
_atom_site_aniso_U_12
C1 0.039(5) 0.031(4) 0.030(4) 0.014(3) -0.001(3) -0.004(3)
C2 0.031(5) 0.053(6) 0.116(9) 0.043(6) 0.000(5) -0.006(4)
C3 0.026(4) 0.043(5) 0.014(3) -0.002(3) 0.003(3) -0.002(3)
C4 0.027(4) 0.041(4) 0.030(4) 0.001(3) -0.001(3) 0.011(3)
C5 0.032(4) 0.020(3) 0.017(3) -0.003(3) 0.004(3) 0.006(3)
C6 0.029(4) 0.076(6) 0.027(4) 0.014(4) 0.006(3) 0.017(4)
C7 0.025(4) 0.023(4) 0.027(4) 0.000(3) 0.005(3) -0.002(3)
C8 0.043(5) 0.063(6) 0.026(4) 0.008(4) 0.001(3) -0.026(4)
C9 0.035(4) 0.035(4) 0.056(5) -0.020(4) 0.011(4) -0.009(4)
C10 0.053(6) 0.039(5) 0.063(6) -0.031(4) 0.006(4) -0.012(4)
C11 0.056(6) 0.029(4) 0.046(5) -0.015(4) 0.010(4) 0.009(4)
C12 0.037(4) 0.036(4) 0.049(5) -0.007(4) 0.009(4) 0.007(4)
C13 0.031(4) 0.028(4) 0.035(4) -0.005(3) 0.006(3) -0.002(3)
C14 0.041(4) 0.052(5) 0.021(4) 0.006(3) 0.009(3) 0.008(4)
C15 0.067(6) 0.067(6) 0.020(4) 0.002(4) 0.020(4) 0.019(5)
C16 0.060(6) 0.068(6) 0.028(4) -0.015(4) 0.013(4) 0.019(5)
C17 0.060(6) 0.039(5) 0.039(5) -0.011(4) 0.013(4) 0.007(4)
C18 0.050(5) 0.037(4) 0.020(4) -0.001(3) 0.010(3) 0.005(4)
C19 0.038(4) 0.031(4) 0.015(3) 0.002(3) -0.001(3) 0.002(3)
C20 0.052(5) 0.053(5) 0.018(4) -0.002(3) 0.004(3) 0.002(4)
C21 0.101(8) 0.037(5) 0.032(5) -0.008(4) 0.018(5) 0.011(5)
C22 0.150(11) 0.025(5) 0.042(5) -0.003(4) 0.028(6) 0.006(6)
C23 0.088(7) 0.029(4) 0.018(4) -0.001(3) 0.015(4) 0.007(4)
C24 0.028(4) 0.036(4) 0.021(3) -0.004(3) 0.003(3) -0.007(3)
C25 0.048(5) 0.043(5) 0.015(3) -0.009(3) 0.003(3) -0.003(4)
C26 0.059(5) 0.031(4) 0.025(4) -0.002(3) 0.013(4) 0.005(4)
C27 0.042(4) 0.039(4) 0.029(4) 0.001(3) 0.016(3) 0.011(4)
C28 0.027(4) 0.033(4) 0.023(3) -0.003(3) 0.008(3) 0.001(3)
C50 0.093(10) 0.079(9) 0.112(11) -0.013(8) 0.014(8) -0.011(8)
N1 0.033(3) 0.013(3) 0.025(3) -0.003(2) 0.006(2) -0.002(2)
N2 0.029(3) 0.042(4) 0.012(3) 0.002(2) 0.005(2) 0.007(3)
N3 0.037(3) 0.020(3) 0.015(3) -0.003(2) 0.003(2) 0.001(2)
N4 0.025(3) 0.024(3) 0.013(3) -0.004(2) 0.004(2) -0.001(2)
O1 0.015(2) 0.014(2) 0.0104(19) -0.0044(16) 0.0025(15) -0.0055(16)
O2 0.015(2) 0.019(2) 0.016(2) 0.0000(17) 0.0034(16) -0.0027(17)
O3 0.022(2) 0.024(2) 0.011(2) 0.0007(17) 0.0009(17) -0.0017(18)
O4 0.021(2) 0.017(2) 0.012(2) -0.0020(17) 0.0019(17) 0.0023(17)
O5 0.023(3) 0.027(3) 0.031(3) 0.005(2) 0.001(2) -0.002(2)
O6 0.023(2) 0.034(3) 0.023(2) 0.012(2) 0.0043(19) -0.003(2)
O7 0.027(3) 0.031(3) 0.021(2) 0.001(2) 0.0039(19) 0.003(2)
O8 0.028(2) 0.021(2) 0.015(2) 0.0008(18) -0.0022(18) -0.0047(19)
O9 0.022(2) 0.030(2) 0.016(2) 0.0017(19) 0.0066(17) 0.0026(19)
O10 0.025(2) 0.018(2) 0.017(2) 0.0006(17) 0.0053(18) 0.0001(18)
O11 0.023(2) 0.026(2) 0.017(2) 0.0029(18) -0.0023(18) -0.0072(19)
O12 0.020(2) 0.024(2) 0.016(2) 0.0023(18) 0.0018(18) -0.0058(18)
O13 0.032(3) 0.079(5) 0.062(4) -0.030(3) 0.008(3) -0.022(3)
O14 0.029(4) 0.058(6) 0.077(6) 0.000 0.008(4) 0.000
Cl1 0.350(9) 0.083(3) 0.192(5) 0.069(3) -0.127(6) -0.093(4)
Co1 0.0220(5) 0.0189(4) 0.0189(4) -0.0012(3) 0.0020(3) -0.0014(4)
Co2 0.0231(5) 0.0231(5) 0.0135(4) 0.0012(3) 0.0049(3) 0.0020(4)
Co3 0.0275(5) 0.0174(4) 0.0122(4) -0.0011(3) 0.0011(3) -0.0029(4)
Co4 0.0208(4) 0.0206(4) 0.0112(4) -0.0032(3) 0.0029(3) -0.0014(3)
P1 0.048(4) 0.169(8) 0.035(3) 0.000 0.006(2) 0.000
F1 0.158(11) 0.072(7) 0.075(7) 0.003(5) -0.058(7) -0.009(7)
F2 0.108(9) 0.152(11) 0.072(7) 0.012(7) 0.000(6) -0.028(8)
F3 0.102(10) 0.241(19) 0.203(16) 0.069(15) 0.001(10) -0.112(12)
Cl2 0.168(7) 0.115(5) 0.097(4) -0.056(3) 0.029(4) -0.005(4)
Cl2A 0.14(2) 0.066(11) 0.63(7) 0.02(2) -0.15(3) 0.002(11)

loop_
_atom_type_symbol
_atom_type_description
_atom_type_scat_dispersion_real
_atom_type_scat_dispersion_imag
_atom_type_scat_source
C C 0.0033 0.0016 'International Tables Vol C Tables 4.2.6.8 and 6.1.1.4'
H H 0.0000 0.0000 'International Tables Vol C Tables 4.2.6.8 and 6.1.1.4'
N N 0.0061 0.0033 'International Tables Vol C Tables 4.2.6.8 and 6.1.1.4'
O O 0.0106 0.0060 'International Tables Vol C Tables 4.2.6.8 and 6.1.1.4'
F F 0.0171 0.0103 'International Tables Vol C Tables 4.2.6.8 and 6.1.1.4'
P P 0.1023 0.0942 'International Tables Vol C Tables 4.2.6.8 and 6.1.1.4'
Cl Cl 0.1484 0.1585 'International Tables Vol C Tables 4.2.6.8 and 6.1.1.4'
Co Co 0.3494 0.9721 'International Tables Vol C Tables 4.2.6.8 and 6.1.1.4'

loop_
_geom_angle_atom_site_label_1
_geom_angle_atom_site_label_2
_geom_angle_atom_site_label_3
_geom_angle
_geom_angle_site_symmetry_1
_geom_angle_site_symmetry_3
O5 C1 O6 126.5(6) . .
O5 C1 C2 117.6(7) . .
O6 C1 C2 115.9(7) . .
C1 C2 H2A 109.5 . .
C1 C2 H2B 109.5 . .
H2A C2 H2B 109.5 . .
C1 C2 H2C 109.5 . .
H2A C2 H2C 109.5 . .
H2B C2 H2C 109.5 . .
O8 C3 O7 127.2(6) . .
O8 C3 C4 117.6(6) . .
O7 C3 C4 115.1(6) . .
C3 C4 H4A 109.5 . .
C3 C4 H4B 109.5 . .
H4A C4 H4B 109.5 . .
C3 C4 H4C 109.5 . .
H4A C4 H4C 109.5 . .
H4B C4 H4C 109.5 . .
O10 C5 O9 127.5(6) . .
O10 C5 C6 118.1(6) . .
O9 C5 C6 114.5(6) . .
C5 C6 H6A 109.5 . .
C5 C6 H6B 109.5 . .
H6A C6 H6B 109.5 . .
C5 C6 H6C 109.5 . .
H6A C6 H6C 109.5 . .
H6B C6 H6C 109.5 . .
O11 C7 O12 128.0(6) . .
O11 C7 C8 116.8(6) . .
O12 C7 C8 115.2(6) . .
C7 C8 H8A 109.5 . .
C7 C8 H8B 109.5 . .
H8A C8 H8B 109.5 . .
C7 C8 H8C 109.5 . .
H8A C8 H8C 109.5 . .
H8B C8 H8C 109.5 . .
N1 C9 C10 121.5(7) . .
N1 C9 H9 119.2 . .
C10 C9 H9 119.2 . .
C11 C10 C9 120.2(7) . .
C11 C10 H10 119.9 . .
C9 C10 H10 119.9 . .
C10 C11 C12 118.4(7) . .
C10 C11 H11 120.8 . .
C12 C11 H11 120.8 . .
C11 C12 C13 119.4(7) . .
C11 C12 H12 120.3 . .
C13 C12 H12 120.3 . .
N1 C13 C12 122.1(7) . .
N1 C13 H13 119.0 . .
C12 C13 H13 119.0 . .
N2 C14 C15 121.7(8) . .
N2 C14 H14 119.1 . .
C15 C14 H14 119.1 . .
C16 C15 C14 119.5(8) . .
C16 C15 H15 120.3 . .
C14 C15 H15 120.3 . .
C15 C16 C17 119.0(7) . .
C15 C16 H16 120.5 . .
C17 C16 H16 120.5 . .
C16 C17 C18 118.1(8) . .
C16 C17 H17 120.9 . .
C18 C17 H17 120.9 . .
N2 C18 C17 122.7(7) . .
N2 C18 H18 118.6 . .
C17 C18 H18 118.6 . .
N3 C19 C20 123.1(7) . .
N3 C19 H19 118.5 . .
C20 C19 H19 118.5 . .
C21 C20 C19 118.5(7) . .
C21 C20 H20 120.7 . .
C19 C20 H20 120.7 . .
C20 C21 C22 119.2(8) . .
C20 C21 H21 120.4 . .
C22 C21 H21 120.4 . .
C21 C22 C23 119.1(8) . .
C21 C22 H22 120.5 . .
C23 C22 H22 120.5 . .
N3 C23 C22 122.2(7) . .
N3 C23 H23 118.9 . .
C22 C23 H23 118.9 . .
N4 C24 C25 122.6(7) . .
N4 C24 H24 118.7 . .
C25 C24 H24 118.7 . .
C24 C25 C26 119.5(7) . .
C24 C25 H25 120.2 . .
C26 C25 H25 120.2 . .
C27 C26 C25 118.2(7) . .
C27 C26 H26 120.9 . .
C25 C26 H26 120.9 . .
C26 C27 C28 119.5(7) . .
C26 C27 H27 120.2 . .
C28 C27 H27 120.2 . .
N4 C28 C27 122.4(6) . .
N4 C28 H28 118.8 . .
C27 C28 H28 118.8 . .
Cl2A C50 Cl1 105.9(16) . .
Cl2 C50 Cl1 106.9(8) . .
C9 N1 C13 118.4(6) . .
C9 N1 Co1 123.2(5) . .
C13 N1 Co1 118.4(4) . .
C18 N2 C14 118.8(6) . .
C18 N2 Co2 120.8(5) . .
C14 N2 Co2 120.4(5) . .
C19 N3 C23 117.9(6) . .
C19 N3 Co3 120.6(5) . .
C23 N3 Co3 121.4(5) . .
C28 N4 C24 117.8(6) . .
C28 N4 Co4 119.4(4) . .
C24 N4 Co4 122.8(4) . .
Co3 O1 Co4 92.82(18) . .
Co3 O1 Co1 92.46(17) . .
Co4 O1 Co1 100.08(18) . .
Co4 O2 Co2 90.94(17) . .
Co4 O2 Co1 97.84(18) . .
Co2 O2 Co1 90.99(17) . .
Co2 O3 Co1 94.52(18) . .
Co2 O3 Co3 97.62(19) . .
Co1 O3 Co3 92.63(18) . .
Co4 O4 Co2 94.14(18) . .
Co4 O4 Co3 92.90(18) . .
Co2 O4 Co3 97.41(18) . .
C1 O5 Co1 123.1(4) . .
C1 O6 Co2 123.4(5) . .
C3 O7 Co1 122.9(4) . .
C3 O8 Co3 122.2(4) . .
C5 O9 Co2 122.4(4) . .
C5 O10 Co4 122.9(4) . .
C7 O11 Co3 121.5(4) . .
C7 O12 Co4 122.9(4) . .
O3 Co1 O1 86.49(17) . .
O3 Co1 O7 87.99(18) . .
O1 Co1 O7 92.63(18) . .
O3 Co1 O2 86.72(17) . .
O1 Co1 O2 80.82(17) . .
O7 Co1 O2 171.81(19) . .
O3 Co1 O5 88.69(19) . .
O1 Co1 O5 169.40(18) . .
O7 Co1 O5 96.64(19) . .
O2 Co1 O5 89.49(18) . .
O3 Co1 N1 176.9(2) . .
O1 Co1 N1 92.75(19) . .
O7 Co1 N1 89.1(2) . .
O2 Co1 N1 96.1(2) . .
O5 Co1 N1 92.5(2) . .
O3 Co1 Co3 43.85(13) . .
O1 Co1 Co3 43.40(11) . .
O7 Co1 Co3 84.03(14) . .
O2 Co1 Co3 87.82(12) . .
O5 Co1 Co3 132.54(14) . .
N1 Co1 Co3 134.86(16) . .
O3 Co1 Co2 42.71(12) . .
O1 Co1 Co2 86.46(12) . .
O7 Co1 Co2 130.69(14) . .
O2 Co1 Co2 44.50(12) . .
O5 Co1 Co2 83.60(14) . .
N1 Co1 Co2 140.22(16) . .
Co3 Co1 Co2 62.25(3) . .
O3 Co1 Co4 83.43(13) . .
O1 Co1 Co4 39.92(12) . .
O7 Co1 Co4 132.04(14) . .
O2 Co1 Co4 40.98(12) . .
O5 Co1 Co4 130.05(14) . .
N1 Co1 Co4 97.88(16) . .
Co3 Co1 Co4 57.88(3) . .
Co2 Co1 Co4 58.01(3) . .
O3 Co2 O4 82.79(18) . .
O3 Co2 N2 94.0(2) . .
O4 Co2 N2 93.3(2) . .
O3 Co2 O2 86.80(17) . .
O4 Co2 O2 86.79(17) . .
N2 Co2 O2 179.2(2) . .
O3 Co2 O9 172.03(18) . .
O4 Co2 O9 90.82(18) . .
N2 Co2 O9 91.2(2) . .
O2 Co2 O9 88.09(17) . .
O3 Co2 O6 90.82(18) . .
O4 Co2 O6 170.76(19) . .
N2 Co2 O6 93.8(2) . .
O2 Co2 O6 86.20(18) . .
O9 Co2 O6 94.94(18) . .
O3 Co2 Co4 88.07(13) . .
O4 Co2 Co4 42.87(12) . .
N2 Co2 Co4 135.53(18) . .
O2 Co2 Co4 44.43(12) . .
O9 Co2 Co4 84.00(12) . .
O6 Co2 Co4 130.61(14) . .
O3 Co2 Co1 42.77(13) . .
O4 Co2 Co1 87.92(13) . .
N2 Co2 Co1 136.24(16) . .
O2 Co2 Co1 44.51(12) . .
O9 Co2 Co1 132.59(13) . .
O6 Co2 Co1 82.87(14) . .
Co4 Co2 Co1 63.76(3) . .
O3 Co2 Co3 41.37(13) . .
O4 Co2 Co3 41.44(12) . .
N2 Co2 Co3 95.81(17) . .
O2 Co2 Co3 84.74(12) . .
O9 Co2 Co3 131.96(13) . .
O6 Co2 Co3 131.67(13) . .
Co4 Co2 Co3 58.52(3) . .
Co1 Co2 Co3 58.31(3) . .
O1 Co3 O3 86.89(17) . .
O1 Co3 O4 86.60(17) . .
O3 Co3 O4 82.15(18) . .
O1 Co3 O8 88.85(17) . .
O3 Co3 O8 90.69(18) . .
O4 Co3 O8 171.71(18) . .
O1 Co3 O11 87.20(17) . .
O3 Co3 O11 171.78(17) . .
O4 Co3 O11 91.79(18) . .
O8 Co3 O11 94.91(18) . .
O1 Co3 N3 178.2(2) . .
O3 Co3 N3 94.3(2) . .
O4 Co3 N3 94.9(2) . .
O8 Co3 N3 89.7(2) . .
O11 Co3 N3 91.8(2) . .
O1 Co3 Co1 44.14(12) . .
O3 Co3 Co1 43.52(13) . .
O4 Co3 Co1 88.68(13) . .
O8 Co3 Co1 83.23(13) . .
O11 Co3 Co1 131.24(13) . .
N3 Co3 Co1 136.75(17) . .
O1 Co3 Co4 43.91(12) . .
O3 Co3 Co4 88.40(12) . .
O4 Co3 Co4 43.34(12) . .
O8 Co3 Co4 132.74(13) . .
O11 Co3 Co4 83.37(12) . .
N3 Co3 Co4 137.45(16) . .
Co1 Co3 Co4 64.45(3) . .
O1 Co3 Co2 84.71(12) . .
O3 Co3 Co2 41.01(12) . .
O4 Co3 Co2 41.15(13) . .
O8 Co3 Co2 131.46(13) . .
O11 Co3 Co2 132.56(13) . .
N3 Co3 Co2 97.07(17) . .
Co1 Co3 Co2 59.44(3) . .
Co4 Co3 Co2 59.23(3) . .
O4 Co4 O1 86.37(17) . .
O4 Co4 O12 88.28(18) . .
O1 Co4 O12 91.09(17) . .
O4 Co4 O2 87.10(17) . .
O1 Co4 O2 81.08(17) . .
O12 Co4 O2 171.15(17) . .
O4 Co4 N4 178.7(2) . .
O1 Co4 N4 93.29(19) . .
O12 Co4 N4 90.5(2) . .
O2 Co4 N4 94.1(2) . .
O4 Co4 O10 87.30(17) . .
O1 Co4 O10 169.36(17) . .
O12 Co4 O10 97.26(18) . .
O2 Co4 O10 90.07(17) . .
N4 Co4 O10 93.22(19) . .
O4 Co4 Co3 43.76(12) . .
O1 Co4 Co3 43.26(11) . .
O12 Co4 Co3 83.65(12) . .
O2 Co4 Co3 87.80(12) . .
N4 Co4 Co3 135.70(16) . .
O10 Co4 Co3 131.06(12) . .
O4 Co4 Co2 42.98(13) . .
O1 Co4 Co2 86.70(12) . .
O12 Co4 Co2 131.26(13) . .
O2 Co4 Co2 44.63(12) . .
N4 Co4 Co2 138.27(16) . .
O10 Co4 Co2 82.85(12) . .
Co3 Co4 Co2 62.25(3) . .
O4 Co4 Co1 83.57(12) . .
O1 Co4 Co1 40.00(12) . .
O12 Co4 Co1 130.68(13) . .
O2 Co4 Co1 41.18(12) . .
N4 Co4 Co1 96.98(15) . .
O10 Co4 Co1 130.61(13) . .
Co3 Co4 Co1 57.67(3) . .
Co2 Co4 Co1 58.23(3) . .
F3 P1 F3 176.6(18) 2_655 .
F3 P1 F1 93.3(9) 2_655 .
F3 P1 F1 84.5(9) . .
F3 P1 F1 84.5(9) 2_655 2_655
F3 P1 F1 93.3(9) . 2_655
F1 P1 F1 100.5(10) . 2_655
F3 P1 F2 87.6(8) 2_655 .
F3 P1 F2 94.9(10) . .
F1 P1 F2 172.6(8) . .
F1 P1 F2 86.9(6) 2_655 .
F3 P1 F2 94.9(10) 2_655 2_655
F3 P1 F2 87.6(8) . 2_655
F1 P1 F2 86.9(6) . 2_655
F1 P1 F2 172.6(8) 2_655 2_655
F2 P1 F2 85.7(9) . 2_655

loop_
_geom_bond_atom_site_label_1
_geom_bond_atom_site_label_2
_geom_bond_distance
_geom_bond_site_symmetry_2
C1 O5 1.267(9) .
C1 O6 1.284(8) .
C1 C2 1.501(11) .
C2 H2A 0.9800 .
C2 H2B 0.9800 .
C2 H2C 0.9800 .
C3 O8 1.259(8) .
C3 O7 1.290(8) .
C3 C4 1.514(9) .
C4 H4A 0.9800 .
C4 H4B 0.9800 .
C4 H4C 0.9800 .
C5 O10 1.263(8) .
C5 O9 1.284(7) .
C5 C6 1.500(9) .
C6 H6A 0.9800 .
C6 H6B 0.9800 .
C6 H6C 0.9800 .
C7 O11 1.258(8) .
C7 O12 1.281(7) .
C7 C8 1.505(9) .
C8 H8A 0.9800 .
C8 H8B 0.9800 .
C8 H8C 0.9800 .
C9 N1 1.334(9) .
C9 C10 1.382(11) .
C9 H9 0.9500 .
C10 C11 1.357(12) .
C10 H10 0.9500 .
C11 C12 1.374(11) .
C11 H11 0.9500 .
C12 C13 1.375(10) .
C12 H12 0.9500 .
C13 N1 1.342(9) .
C13 H13 0.9500 .
C14 N2 1.346(9) .
C14 C15 1.381(10) .
C14 H14 0.9500 .
C15 C16 1.369(12) .
C15 H15 0.9500 .
C16 C17 1.388(12) .
C16 H16 0.9500 .
C17 C18 1.391(10) .
C17 H17 0.9500 .
C18 N2 1.323(9) .
C18 H18 0.9500 .
C19 N3 1.336(8) .
C19 C20 1.386(10) .
C19 H19 0.9500 .
C20 C21 1.365(12) .
C20 H20 0.9500 .
C21 C22 1.379(12) .
C21 H21 0.9500 .
C22 C23 1.386(11) .
C22 H22 0.9500 .
C23 N3 1.337(9) .
C23 H23 0.9500 .
C24 N4 1.350(8) .
C24 C25 1.374(9) .
C24 H24 0.9500 .
C25 C26 1.387(11) .
C25 H25 0.9500 .
C26 C27 1.375(11) .
C26 H26 0.9500 .
C27 C28 1.389(9) .
C27 H27 0.9500 .
C28 N4 1.340(8) .
C28 H28 0.9500 .
C50 Cl2A 1.44(3) .
C50 Cl2 1.645(15) .
C50 Cl1 1.702(14) .
N1 Co1 1.972(5) .
N2 Co2 1.911(5) .
N3 Co3 1.953(5) .
N4 Co4 1.960(5) .
O1 Co3 1.858(4) .
O1 Co4 1.880(4) .
O1 Co1 1.883(4) .
O2 Co4 1.910(4) .
O2 Co2 1.917(4) .
O2 Co1 1.917(4) .
O3 Co2 1.860(4) .
O3 Co1 1.862(4) .
O3 Co3 1.874(4) .
O4 Co4 1.861(4) .
O4 Co2 1.865(4) .
O4 Co3 1.875(4) .
O5 Co1 1.950(5) .
O6 Co2 1.957(4) .
O7 Co1 1.892(4) .
O8 Co3 1.938(4) .
O9 Co2 1.941(4) .
O10 Co4 1.968(4) .
O11 Co3 1.944(4) .
O12 Co4 1.895(4) .
Co1 Co3 2.7018(12) .
Co1 Co2 2.7342(12) .
Co1 Co4 2.8847(12) .
Co2 Co4 2.7279(11) .
Co2 Co3 2.8099(12) .
Co3 Co4 2.7078(11) .
P1 F3 1.383(15) 2_655
P1 F3 1.383(15) .
P1 F1 1.428(11) .
P1 F1 1.428(11) 2_655
P1 F2 1.647(13) .
P1 F2 1.647(13) 2_655
